data_4318469
loop_
_publ_author_name
'Christian R. Goldsmith'
'Robert T. Jonas'
'Adam P. Cole'
'T. Daniel P. Stack'

_publ_section_title
;
 A Spectrochemical Walk: Single-Site Perturbation within a Series of
 Six-Coordinate Ferrous Complexes
;
_journal_name_full 'Inorganic Chemistry'
_journal_page_first 4642
_journal_page_last 4652
_journal_paper_doi 10.1021/ic025616z
_journal_volume 41
_journal_year 2002
_chemical_formula_sum 'C41 H35 F6 Fe N7 O8 S2'
_chemical_formula_weight 987.73
_space_group_IT_number 2
_symmetry_cell_setting triclinic
_symmetry_Int_Tables_number 2
_symmetry_space_group_name_Hall '-P 1'
_symmetry_space_group_name_H-M 'P -1'
_cell_angle_alpha 86.32(2)
_cell_angle_beta 79.85(3)
_cell_angle_gamma 89.54(3)
_cell_formula_units_Z 2
_cell_length_a 10.058(4)
_cell_length_b 12.368(2)
_cell_length_c 16.847(4)
_cell_measurement_reflns_used 15
_cell_measurement_temperature 203.2
_cell_measurement_theta_max 18.0
_cell_measurement_theta_min 4.1
_cell_volume 2058.7(10)
_computing_cell_refinement 'MSC/AFC Diffractometer Control'
_computing_data_collection 'MSC/AFC Diffractometer Control'
_computing_data_reduction 'teXsan for Windows (MSC, 1997)'
_computing_publication_material 'teXsan for Windows (MSC, 1997)'
_computing_structure_refinement 'teXsan for Windows (MSC, 1997)'
_diffrn_ambient_temperature 203.2
_diffrn_measurement_device unknown
_diffrn_measurement_method \w
_diffrn_orient_matrix_UB_11 0.06724
_diffrn_orient_matrix_UB_12 -0.06000
_diffrn_orient_matrix_UB_13 -0.00007
_diffrn_orient_matrix_UB_21 0.01738
_diffrn_orient_matrix_UB_22 0.00500
_diffrn_orient_matrix_UB_23 -0.06043
_diffrn_orient_matrix_UB_31 0.07334
_diffrn_orient_matrix_UB_32 0.05423
_diffrn_orient_matrix_UB_33 -0.00026
_diffrn_radiation_detector 'scintillation counter'
_diffrn_radiation_monochromator graphite
_diffrn_radiation_source 'X-ray tube'
_diffrn_radiation_type 'Mo K\a'
_diffrn_radiation_wavelength 0.7109
_diffrn_reflns_av_R_equivalents 0.08288
_diffrn_reflns_limit_h_max 10
_diffrn_reflns_limit_h_min 0
_diffrn_reflns_limit_k_max 12
_diffrn_reflns_limit_k_min -13
_diffrn_reflns_limit_l_max 17
_diffrn_reflns_limit_l_min -17
_diffrn_reflns_number 5346
_diffrn_reflns_reduction_process 'Lp corrections applied'
_diffrn_reflns_theta_max 23.40
_diffrn_reflns_theta_min 0.00
_diffrn_standards_decay_% -15.67
_diffrn_standards_interval_count 200
_diffrn_standards_number 3
_exptl_absorpt_coefficient_mu 0.558
_exptl_absorpt_correction_type none
_exptl_crystal_colour deep
_exptl_crystal_density_diffrn 1.593
_exptl_crystal_density_meas ?
_exptl_crystal_description prismatic
_exptl_crystal_F_000 1012.00
_exptl_crystal_size_max 0.50
_exptl_crystal_size_mid 0.40
_exptl_crystal_size_min 0.25
_refine_diff_density_max 0.50
_refine_diff_density_min -0.47
_refine_ls_extinction_method none
_refine_ls_goodness_of_fit_ref 3.590
_refine_ls_hydrogen_treatment noref
_refine_ls_matrix_type full
_refine_ls_number_constraints 0
_refine_ls_number_parameters 586
_refine_ls_number_reflns 3037
_refine_ls_number_restraints 0
_refine_ls_R_factor_gt 0.0610
_refine_ls_shift/su_max 0.0140
_refine_ls_shift/su_mean 0.0000
_refine_ls_structure_factor_coef F
_refine_ls_weighting_details 'w = 1/[\s^2^(Fo) + 0.00002|Fo|^2^]'
_refine_ls_weighting_scheme sigma
_refine_ls_wR_factor_ref 0.0670
_reflns_number_gt 3037
_reflns_number_total 5006
_reflns_threshold_expression I>3.00\s(I)
_cod_data_source_file ic025616z_4.cif
_cod_data_source_block '_[(PY5)Fe(pyridine)](Tf)2.'
_cod_depositor_comments
;
The following automatic conversions were performed:

'_exptl_crystal_density_meas' value 'not measured' was changed to '?'
- the value is perceived as not measured.

Automatic conversion script
Id: cif_fix_values 3008 2015-01-20 13:52:24Z robertas 
;
_cod_original_cell_volume 2058.8(9)
_cod_original_sg_symbol_H-M 'P -1 '
_cod_original_formula_sum 'C41 H35 F6 Fe N7 O8 S2 '
_cod_database_code 4318469

loop_
_symmetry_equiv_pos_as_xyz
'   +x,   +y,   +z'
'   -x,   -y,   -z'

loop_
_atom_site_label
_atom_site_fract_x
_atom_site_fract_y
_atom_site_fract_z
_atom_site_U_iso_or_equiv
_atom_site_occupancy
_atom_site_refinement_flags
_atom_site_adp_type
_atom_site_calc_flag
_atom_site_calc_attached_atom
Fe(1) 0.2975(1) -0.1898(1) 0.29679(8) 0.0207(5) 1.000 . Uani d ?
S(1) 0.7510(3) -0.2238(2) 0.5279(2) 0.042(1) 1.000 . Uani d ?
S(2) 0.7806(3) 0.2962(2) 0.1448(2) 0.030(1) 1.000 . Uani d ?
F(1) 0.5830(9) -0.3193(5) 0.6463(5) 0.095(3) 1.000 . Uani d ?
F(2) 0.6496(9) -0.4179(5) 0.5488(4) 0.096(3) 1.000 . Uani d ?
F(3) 0.776(1) -0.3855(7) 0.6310(5) 0.126(4) 1.000 . Uani d ?
F(4) 0.8647(6) 0.4945(5) 0.1007(4) 0.055(2) 1.000 . Uani d ?
F(5) 0.8598(6) 0.3944(5) 0.0017(4) 0.054(2) 1.000 . Uani d ?
F(6) 1.0163(6) 0.3718(5) 0.0741(4) 0.055(2) 1.000 . Uani d ?
O(1) 0.3133(7) 0.1271(5) 0.1532(4) 0.032(2) 1.000 . Uani d ?
O(2) 0.4256(7) -0.4307(5) 0.1104(4) 0.028(2) 1.000 . Uani d ?
O(3) 0.8574(8) -0.2702(6) 0.4723(5) 0.071(3) 1.000 . Uani d ?
O(4) 0.6376(9) -0.1877(6) 0.4931(5) 0.067(3) 1.000 . Uani d ?
O(5) 0.7906(7) -0.1531(6) 0.5837(5) 0.059(3) 1.000 . Uani d ?
O(6) 0.8257(7) 0.1949(5) 0.1143(4) 0.043(3) 1.000 . Uani d ?
O(7) 0.6465(7) 0.3266(5) 0.1349(4) 0.037(2) 1.000 . Uani d ?
O(8) 0.8140(7) 0.3150(5) 0.2224(4) 0.040(2) 1.000 . Uani d ?
N(1) 0.3500(7) -0.1608(6) 0.1780(5) 0.025(3) 1.000 . Uani d ?
N(2) 0.3993(8) -0.0567(6) 0.3149(5) 0.024(3) 1.000 . Uani d ?
N(3) 0.1429(8) -0.0887(6) 0.2922(5) 0.022(3) 1.000 . Uani d ?
N(4) 0.1934(8) -0.3248(6) 0.2759(5) 0.022(3) 1.000 . Uani d ?
N(5) 0.4538(8) -0.2915(6) 0.2920(5) 0.024(3) 1.000 . Uani d ?
N(6) 0.2423(8) -0.2183(6) 0.4157(5) 0.026(3) 1.000 . Uani d ?
N(7) 0.721(1) -0.169(1) 0.1623(9) 0.103(6) 1.000 . Uani d ?
C(1) 0.3448(9) -0.0617(7) 0.1430(6) 0.021(3) 1.000 . Uani d ?
C(2) 0.355(1) -0.0411(7) 0.0605(6) 0.027(3) 1.000 . Uani d ?
C(3) 0.371(1) -0.1256(8) 0.0112(6) 0.030(4) 1.000 . Uani d ?
C(4) 0.3791(9) -0.2275(8) 0.0461(6) 0.025(3) 1.000 . Uani d ?
C(5) 0.3773(9) -0.2430(7) 0.1287(6) 0.019(3) 1.000 . Uani d ?
C(6) 0.306(1) 0.0274(7) 0.2013(6) 0.025(3) 1.000 . Uani d ?
C(7) 0.274(1) 0.2227(8) 0.1953(7) 0.042(4) 1.000 . Uani d ?
C(8) 0.405(1) 0.0251(8) 0.2588(6) 0.022(3) 1.000 . Uani d ?
C(9) 0.499(1) 0.1075(8) 0.2567(6) 0.033(4) 1.000 . Uani d ?
C(10) 0.576(1) 0.1107(8) 0.3144(7) 0.026(3) 1.000 . Uani d ?
C(11) 0.559(1) 0.0329(9) 0.3748(7) 0.033(4) 1.000 . Uani d ?
C(12) 0.472(1) -0.0514(8) 0.3738(6) 0.027(4) 1.000 . Uani d ?
C(13) 0.1587(9) -0.0025(8) 0.2414(6) 0.023(3) 1.000 . Uani d ?
C(14) 0.053(1) 0.0563(8) 0.2157(6) 0.032(4) 1.000 . Uani d ?
C(15) -0.078(1) 0.0266(9) 0.2518(7) 0.042(4) 1.000 . Uani d ?
C(16) -0.097(1) -0.0566(9) 0.3118(6) 0.033(4) 1.000 . Uani d ?
C(17) 0.017(1) -0.1080(7) 0.3290(6) 0.027(4) 1.000 . Uani d ?
C(18) 0.384(1) -0.3558(7) 0.1693(6) 0.022(3) 1.000 . Uani d ?
C(19) 0.560(1) -0.4152(8) 0.0626(6) 0.043(4) 1.000 . Uani d ?
C(20) 0.245(1) -0.3844(8) 0.2146(6) 0.023(3) 1.000 . Uani d ?
C(21) 0.178(1) -0.4758(9) 0.1949(6) 0.034(4) 1.000 . Uani d ?
C(22) 0.056(1) -0.5078(8) 0.2412(7) 0.036(4) 1.000 . Uani d ?
C(23) 0.0062(9) -0.4478(9) 0.3053(7) 0.037(4) 1.000 . Uani d ?
C(24) 0.075(1) -0.3582(8) 0.3216(6) 0.030(4) 1.000 . Uani d ?
C(25) 0.4725(9) -0.3643(8) 0.2346(6) 0.022(3) 1.000 . Uani d ?
C(26) 0.556(1) -0.4554(7) 0.2390(6) 0.027(4) 1.000 . Uani d ?
C(27) 0.633(1) -0.4643(8) 0.2989(7) 0.037(4) 1.000 . Uani d ?
C(28) 0.624(1) -0.3875(9) 0.3543(7) 0.037(4) 1.000 . Uani d ?
C(29) 0.534(1) -0.3034(8) 0.3492(6) 0.035(4) 1.000 . Uani d ?
C(30) 0.190(1) -0.1406(9) 0.4640(7) 0.036(4) 1.000 . Uani d ?
C(31) 0.146(1) -0.156(1) 0.5453(7) 0.040(4) 1.000 . Uani d ?
C(32) 0.156(1) -0.257(1) 0.5811(7) 0.051(5) 1.000 . Uani d ?
C(33) 0.209(1) -0.341(1) 0.5345(8) 0.052(5) 1.000 . Uani d ?
C(34) 0.247(1) -0.3177(8) 0.4520(7) 0.040(4) 1.000 . Uani d ?
C(35) 0.689(1) -0.340(1) 0.5913(7) 0.048(5) 1.000 . Uani d ?
C(36) 0.885(1) 0.3949(9) 0.0763(6) 0.037(4) 1.000 . Uani d ?
C(37) 0.827(2) -0.230(1) 0.179(1) 0.083(7) 1.000 . Uani d ?
C(38) 0.950(2) -0.230(1) 0.130(1) 0.080(7) 1.000 . Uani d ?
C(39) 0.966(1) -0.163(1) 0.067(1) 0.082(6) 1.000 . Uani d ?
C(40) 0.861(2) -0.094(2) 0.054(1) 0.124(8) 1.000 . Uani d ?
C(41) 0.746(2) -0.099(1) 0.099(1) 0.084(6) 1.000 . Uani d ?
H(1) 0.3516 0.0310 0.0381 0.031 1.000 . Uiso c ?
H(2) 0.3771 -0.1141 -0.0455 0.035 1.000 . Uiso c ?
H(3) 0.3854 -0.2880 0.0139 0.030 1.000 . Uiso c ?
H(4) 0.2584 0.2052 0.2517 0.049 1.000 . Uiso c ?
H(5) 0.1942 0.2514 0.1795 0.055 1.000 . Uiso c ?
H(6) 0.3447 0.2752 0.1819 0.049 1.000 . Uiso c ?
H(7) 0.5098 0.1627 0.2144 0.038 1.000 . Uiso c ?
H(8) 0.6409 0.1664 0.3125 0.029 1.000 . Uiso c ?
H(9) 0.6072 0.0366 0.4184 0.038 1.000 . Uiso c ?
H(10) 0.4643 -0.1077 0.4152 0.032 1.000 . Uiso c ?
H(11) 0.0699 0.1141 0.1755 0.037 1.000 . Uiso c ?
H(12) -0.1537 0.0629 0.2356 0.050 1.000 . Uiso c ?
H(13) -0.1844 -0.0775 0.3396 0.040 1.000 . Uiso c ?
H(14) 0.0046 -0.1625 0.3719 0.051 1.000 . Uiso c ?
H(15) 0.6020 -0.3543 0.0796 0.055 1.000 . Uiso c ?
H(16) 0.6129 -0.4780 0.0695 0.055 1.000 . Uiso c ?
H(17) 0.5538 -0.4032 0.0070 0.055 1.000 . Uiso c ?
H(18) 0.2173 -0.5153 0.1498 0.040 1.000 . Uiso c ?
H(19) 0.0079 -0.5689 0.2290 0.044 1.000 . Uiso c ?
H(20) -0.0771 -0.4682 0.3389 0.039 1.000 . Uiso c ?
H(21) 0.0379 -0.3188 0.3666 0.037 1.000 . Uiso c ?
H(22) 0.5595 -0.5099 0.2014 0.032 1.000 . Uiso c ?
H(23) 0.6931 -0.5240 0.3018 0.044 1.000 . Uiso c ?
H(24) 0.6771 -0.3923 0.3957 0.042 1.000 . Uiso c ?
H(25) 0.5285 -0.2498 0.3876 0.042 1.000 . Uiso c ?
H(26) 0.1834 -0.0693 0.4396 0.042 1.000 . Uiso c ?
H(27) 0.1089 -0.0978 0.5765 0.048 1.000 . Uiso c ?
H(28) 0.1272 -0.2703 0.6375 0.058 1.000 . Uiso c ?
H(29) 0.2197 -0.4114 0.5585 0.064 1.000 . Uiso c ?
H(30) 0.2787 -0.3750 0.4192 0.048 1.000 . Uiso c ?
H(31) 0.8132 -0.2772 0.2272 0.104 1.000 . Uiso c ?
H(32) 1.0217 -0.2754 0.1418 0.097 1.000 . Uiso c ?
H(33) 1.0482 -0.1612 0.0299 0.096 1.000 . Uiso c ?
H(34) 0.8751 -0.0418 0.0086 0.151 1.000 . Uiso c ?
H(35) 0.6768 -0.0504 0.0875 0.102 1.000 . Uiso c ?

loop_
_atom_site_aniso_label
_atom_site_aniso_U_11
_atom_site_aniso_U_22
_atom_site_aniso_U_33
_atom_site_aniso_U_12
_atom_site_aniso_U_13
_atom_site_aniso_U_23
Fe(1) 0.024(1) 0.0202(9) 0.0175(9) -0.0002(7) -0.0023(7) 0.0025(7)
S(1) 0.057(2) 0.036(2) 0.031(2) -0.000(2) -0.004(2) 0.001(2)
S(2) 0.042(2) 0.024(2) 0.025(2) -0.003(2) -0.007(2) 0.003(1)
F(1) 0.127(7) 0.056(5) 0.077(6) -0.019(5) 0.053(6) -0.006(4)
F(2) 0.173(9) 0.042(5) 0.063(6) -0.032(5) 0.011(5) -0.009(4)
F(3) 0.19(1) 0.108(7) 0.090(7) 0.046(7) -0.063(7) 0.033(6)
F(4) 0.072(5) 0.023(4) 0.072(5) -0.012(3) -0.017(4) 0.001(3)
F(5) 0.062(5) 0.071(5) 0.028(4) -0.022(4) -0.006(4) 0.013(4)
F(6) 0.028(4) 0.072(5) 0.061(5) -0.015(4) -0.002(4) 0.004(4)
O(1) 0.047(5) 0.019(4) 0.030(5) 0.003(4) -0.006(4) 0.006(4)
O(2) 0.033(5) 0.026(4) 0.029(4) 0.005(4) -0.010(4) -0.012(3)
O(3) 0.062(6) 0.073(6) 0.065(6) 0.001(5) 0.032(5) -0.015(5)
O(4) 0.094(7) 0.057(6) 0.063(6) 0.018(5) -0.052(6) -0.004(5)
O(5) 0.052(6) 0.071(6) 0.057(6) -0.023(5) -0.010(5) -0.020(5)
O(6) 0.061(6) 0.022(4) 0.048(5) 0.010(4) -0.010(4) -0.011(4)
O(7) 0.032(5) 0.035(5) 0.046(5) -0.005(4) -0.010(4) -0.004(4)
O(8) 0.060(6) 0.034(4) 0.028(5) -0.016(4) -0.019(4) 0.008(4)
N(1) 0.025(6) 0.024(6) 0.024(6) 0.003(4) -0.001(4) -0.005(5)
N(2) 0.033(6) 0.013(5) 0.026(6) 0.001(4) -0.005(5) 0.005(4)
N(3) 0.023(6) 0.020(5) 0.020(5) 0.003(4) -0.001(4) 0.006(4)
N(4) 0.029(6) 0.011(5) 0.027(6) 0.002(4) -0.008(5) -0.005(4)
N(5) 0.036(6) 0.024(5) 0.015(5) 0.000(4) -0.007(5) -0.010(4)
N(6) 0.041(6) 0.020(5) 0.018(5) 0.006(5) -0.004(4) 0.006(5)
N(7) 0.051(9) 0.16(1) 0.11(1) -0.03(1) -0.020(9) -0.02(1)
C(1) 0.017(6) 0.019(6) 0.023(7) -0.001(5) 0.002(5) 0.012(5)
C(2) 0.029(7) 0.018(6) 0.029(7) -0.004(5) 0.000(6) 0.009(6)
C(3) 0.046(8) 0.025(7) 0.014(7) 0.004(6) -0.000(5) 0.009(6)
C(4) 0.020(7) 0.037(7) 0.019(7) -0.009(5) 0.001(5) -0.013(6)
C(5) 0.019(6) 0.020(6) 0.016(7) -0.008(5) 0.002(5) -0.002(5)
C(6) 0.039(8) 0.015(6) 0.025(7) 0.003(5) -0.013(6) 0.000(5)
C(7) 0.056(9) 0.016(6) 0.056(9) 0.002(6) -0.020(7) 0.001(6)
C(8) 0.030(7) 0.020(6) 0.019(7) 0.007(6) -0.009(6) -0.007(5)
C(9) 0.049(8) 0.027(7) 0.023(7) 0.002(6) -0.009(6) -0.008(5)
C(10) 0.016(7) 0.020(7) 0.038(8) -0.014(5) 0.008(6) -0.007(6)
C(11) 0.026(7) 0.030(7) 0.046(9) -0.003(6) -0.013(6) -0.011(7)
C(12) 0.037(7) 0.036(7) 0.009(6) 0.015(6) -0.005(6) -0.003(5)
C(13) 0.012(7) 0.037(7) 0.023(7) 0.002(6) -0.007(5) -0.015(6)
C(14) 0.043(8) 0.024(6) 0.028(7) 0.003(6) -0.011(6) 0.006(5)
C(15) 0.033(9) 0.049(8) 0.045(9) 0.009(7) -0.008(7) -0.007(7)
C(16) 0.022(7) 0.039(7) 0.040(8) 0.006(6) -0.010(6) -0.007(6)
C(17) 0.040(8) 0.019(6) 0.021(7) 0.003(6) -0.006(6) 0.004(5)
C(18) 0.031(7) 0.014(6) 0.019(6) 0.008(5) -0.001(6) -0.002(5)
C(19) 0.043(8) 0.044(8) 0.037(8) 0.019(6) 0.010(6) -0.010(6)
C(20) 0.015(7) 0.019(6) 0.034(7) -0.004(5) -0.005(6) 0.008(5)
C(21) 0.034(8) 0.039(7) 0.030(7) -0.002(6) -0.011(6) 0.002(6)
C(22) 0.039(9) 0.029(7) 0.045(8) -0.019(6) -0.022(7) -0.003(6)
C(23) 0.039(7) 0.029(8) 0.049(9) -0.018(6) -0.017(6) -0.016(7)
C(24) 0.026(8) 0.030(7) 0.032(7) 0.007(6) -0.004(6) 0.007(6)
C(25) 0.014(6) 0.026(6) 0.025(7) -0.006(5) -0.001(5) 0.012(5)
C(26) 0.038(8) 0.022(6) 0.020(7) 0.006(6) -0.003(6) -0.002(5)
C(27) 0.051(8) 0.026(7) 0.037(8) 0.011(6) -0.013(7) -0.000(6)
C(28) 0.033(8) 0.040(7) 0.042(8) 0.022(6) -0.019(6) -0.003(6)
C(29) 0.038(8) 0.036(7) 0.032(8) -0.004(6) -0.005(6) -0.011(6)
C(30) 0.034(8) 0.043(8) 0.032(8) 0.010(6) -0.012(6) -0.007(6)
C(31) 0.045(8) 0.053(9) 0.025(8) -0.003(7) -0.012(6) -0.011(7)
C(32) 0.06(1) 0.08(1) 0.015(7) -0.032(8) -0.001(7) 0.006(7)
C(33) 0.06(1) 0.057(9) 0.035(9) -0.003(7) -0.003(7) 0.011(7)
C(34) 0.058(9) 0.033(7) 0.025(8) -0.000(6) 0.005(6) 0.001(6)
C(35) 0.07(1) 0.037(8) 0.028(8) 0.005(7) 0.006(8) -0.001(7)
C(36) 0.047(9) 0.049(9) 0.015(7) -0.007(7) -0.007(6) 0.006(6)
C(37) 0.09(1) 0.08(1) 0.09(1) -0.03(1) -0.04(1) 0.04(1)
C(38) 0.12(2) 0.07(1) 0.06(1) 0.06(1) -0.03(1) -0.006(9)
C(39) 0.06(1) 0.12(1) 0.06(1) 0.04(1) 0.002(9) 0.00(1)
C(40) 0.09(1) 0.18(2) 0.08(1) 0.02(1) 0.01(1) 0.09(1)
C(41) 0.06(1) 0.09(1) 0.09(1) 0.020(9) 0.01(1) 0.05(1)

loop_
_atom_type_symbol
_atom_type_oxidation_number
_atom_type_number_in_cell
_atom_type_scat_dispersion_real
_atom_type_scat_dispersion_imag
_atom_type_scat_source
S 0 4 0.110 0.124
;International Tables for Crystallography

(1992, Vol. C, Table 6.1.1.2)

;
F 0 12 0.014 0.010
;International Tables for Crystallography

(1992, Vol. C, Table 6.1.1.2)

;
N 0 14 0.004 0.003
;International Tables for Crystallography

(1992, Vol. C, Table 6.1.1.2)

;
C 0 82 0.002 0.002
;International Tables for Crystallography

(1992, Vol. C, Table 6.1.1.2)

;
O 0 16 0.008 0.006
;International Tables for Crystallography

(1992, Vol. C, Table 6.1.1.2)

;
Fe 0 2 0.301 0.845
;International Tables for Crystallography

(1992, Vol. C, Tables 4.2.6.8 and 6.1.1.1)

;
H 0 70 0.000 0.000
;International Tables for Crystallography

(1992, Vol. C, Table 6.1.1.2)

;

loop_
_geom_angle_atom_site_label_1
_geom_angle_atom_site_label_2
_geom_angle_atom_site_label_3
_geom_angle
_geom_angle_site_symmetry_1
_geom_angle_site_symmetry_2
_geom_angle_site_symmetry_3
_geom_angle_publ_flag
N(1) Fe(1) N(2) 90.1(3) . . . ?
N(1) Fe(1) N(3) 87.7(3) . . . ?
N(1) Fe(1) N(4) 88.8(3) . . . ?
N(1) Fe(1) N(5) 88.0(3) . . . ?
N(1) Fe(1) N(6) 179.2(3) . . . ?
N(2) Fe(1) N(3) 85.0(3) . . . ?
N(2) Fe(1) N(4) 178.9(3) . . . ?
N(2) Fe(1) N(5) 96.3(3) . . . ?
N(2) Fe(1) N(6) 90.2(3) . . . ?
N(3) Fe(1) N(4) 94.6(3) . . . ?
N(3) Fe(1) N(5) 175.5(3) . . . ?
N(3) Fe(1) N(6) 91.6(3) . . . ?
N(4) Fe(1) N(5) 84.0(3) . . . ?
N(4) Fe(1) N(6) 90.9(3) . . . ?
N(5) Fe(1) N(6) 92.7(3) . . . ?
O(3) S(1) O(4) 114.4(5) . . . ?
O(3) S(1) O(5) 116.8(5) . . . ?
O(3) S(1) C(35) 101.3(6) . . . ?
O(4) S(1) O(5) 114.8(5) . . . ?
O(4) S(1) C(35) 103.8(6) . . . ?
O(5) S(1) C(35) 102.8(6) . . . ?
O(6) S(2) O(7) 115.3(4) . . . ?
O(6) S(2) O(8) 114.5(4) . . . ?
O(6) S(2) C(36) 103.4(5) . . . ?
O(7) S(2) O(8) 115.2(4) . . . ?
O(7) S(2) C(36) 102.5(5) . . . ?
O(8) S(2) C(36) 103.4(5) . . . ?
C(6) O(1) C(7) 116.4(7) . . . ?
C(18) O(2) C(19) 116.5(7) . . . ?
Fe(1) N(1) C(1) 121.7(6) . . . ?
Fe(1) N(1) C(5) 120.9(6) . . . ?
C(1) N(1) C(5) 117.0(8) . . . ?
Fe(1) N(2) C(8) 116.5(7) . . . ?
Fe(1) N(2) C(12) 123.7(7) . . . ?
C(8) N(2) C(12) 119.3(9) . . . ?
Fe(1) N(3) C(13) 119.6(7) . . . ?
Fe(1) N(3) C(17) 124.9(7) . . . ?
C(13) N(3) C(17) 114.8(8) . . . ?
Fe(1) N(4) C(20) 119.0(7) . . . ?
Fe(1) N(4) C(24) 123.7(7) . . . ?
C(20) N(4) C(24) 117.3(8) . . . ?
Fe(1) N(5) C(25) 118.9(6) . . . ?
Fe(1) N(5) C(29) 124.6(6) . . . ?
C(25) N(5) C(29) 115.9(8) . . . ?
Fe(1) N(6) C(30) 122.1(7) . . . ?
Fe(1) N(6) C(34) 122.2(7) . . . ?
C(30) N(6) C(34) 115.6(9) . . . ?
C(37) N(7) C(41) 117(1) . . . ?
N(1) C(1) C(2) 123.3(9) . . . ?
N(1) C(1) C(6) 114.9(8) . . . ?
C(2) C(1) C(6) 121.3(8) . . . ?
C(1) C(2) C(3) 119.5(9) . . . ?
C(1) C(2) H(1) 120.5 . . . no
C(3) C(2) H(1) 120.0 . . . no
C(2) C(3) C(4) 117.8(9) . . . ?
C(2) C(3) H(2) 121.4 . . . no
C(4) C(3) H(2) 120.7 . . . no
C(3) C(4) C(5) 120.4(9) . . . ?
C(3) C(4) H(3) 119.7 . . . no
C(5) C(4) H(3) 119.9 . . . no
N(1) C(5) C(4) 121.4(8) . . . ?
N(1) C(5) C(18) 116.6(8) . . . ?
C(4) C(5) C(18) 121.4(8) . . . ?
O(1) C(6) C(1) 106.5(8) . . . ?
O(1) C(6) C(8) 111.7(8) . . . ?
O(1) C(6) C(13) 111.8(8) . . . ?
C(1) C(6) C(8) 108.3(8) . . . ?
C(1) C(6) C(13) 103.1(7) . . . ?
C(8) C(6) C(13) 114.6(8) . . . ?
O(1) C(7) H(4) 109.6 . . . no
O(1) C(7) H(5) 109.6 . . . no
O(1) C(7) H(6) 109.0 . . . no
H(4) C(7) H(5) 110.0 . . . no
H(4) C(7) H(6) 109.3 . . . no
H(5) C(7) H(6) 109.3 . . . no
N(2) C(8) C(6) 118.9(9) . . . ?
N(2) C(8) C(9) 119.2(9) . . . ?
C(6) C(8) C(9) 121.8(9) . . . ?
C(8) C(9) C(10) 121(1) . . . ?
C(8) C(9) H(7) 120.2 . . . no
C(10) C(9) H(7) 118.8 . . . no
C(9) C(10) C(11) 118.4(9) . . . ?
C(9) C(10) H(8) 120.8 . . . no
C(11) C(10) H(8) 120.8 . . . no
C(10) C(11) C(12) 120(1) . . . ?
C(10) C(11) H(9) 120.0 . . . no
C(12) C(11) H(9) 120.0 . . . no
N(2) C(12) C(11) 121.4(9) . . . ?
N(2) C(12) H(10) 119.3 . . . no
C(11) C(12) H(10) 119.3 . . . no
N(3) C(13) C(6) 116.4(8) . . . ?
N(3) C(13) C(14) 124.6(9) . . . ?
C(6) C(13) C(14) 118.7(9) . . . ?
C(13) C(14) C(15) 117(1) . . . ?
C(13) C(14) H(11) 121.1 . . . no
C(15) C(14) H(11) 121.5 . . . no
C(14) C(15) C(16) 119(1) . . . ?
C(14) C(15) H(12) 120.6 . . . no
C(16) C(15) H(12) 120.6 . . . no
C(15) C(16) C(17) 117(1) . . . ?
C(15) C(16) H(13) 121.6 . . . no
C(17) C(16) H(13) 121.4 . . . no
N(3) C(17) C(16) 126.6(9) . . . ?
N(3) C(17) H(14) 116.2 . . . no
C(16) C(17) H(14) 117.1 . . . no
O(2) C(18) C(5) 109.8(8) . . . ?
O(2) C(18) C(20) 110.0(8) . . . ?
O(2) C(18) C(25) 110.9(7) . . . ?
C(5) C(18) C(20) 107.5(7) . . . ?
C(5) C(18) C(25) 114.7(8) . . . ?
C(20) C(18) C(25) 103.8(8) . . . ?
O(2) C(19) H(15) 109.5 . . . no
O(2) C(19) H(16) 109.4 . . . no
O(2) C(19) H(17) 109.4 . . . no
H(15) C(19) H(16) 109.7 . . . no
H(15) C(19) H(17) 109.4 . . . no
H(16) C(19) H(17) 109.4 . . . no
N(4) C(20) C(18) 117.8(9) . . . ?
N(4) C(20) C(21) 122.4(9) . . . ?
C(18) C(20) C(21) 120(1) . . . ?
C(20) C(21) C(22) 120(1) . . . ?
C(20) C(21) H(18) 120.1 . . . no
C(22) C(21) H(18) 120.2 . . . no
C(21) C(22) C(23) 117.1(9) . . . ?
C(21) C(22) H(19) 121.4 . . . no
C(23) C(22) H(19) 121.5 . . . no
C(22) C(23) C(24) 121.0(9) . . . ?
C(22) C(23) H(20) 119.3 . . . no
C(24) C(23) H(20) 119.7 . . . no
N(4) C(24) C(23) 122.5(9) . . . ?
N(4) C(24) H(21) 119.0 . . . no
C(23) C(24) H(21) 118.5 . . . no
N(5) C(25) C(18) 118.4(8) . . . ?
N(5) C(25) C(26) 122.3(9) . . . ?
C(18) C(25) C(26) 118.8(9) . . . ?
C(25) C(26) C(27) 118.8(9) . . . ?
C(25) C(26) H(22) 120.7 . . . no
C(27) C(26) H(22) 120.5 . . . no
C(26) C(27) C(28) 119.9(9) . . . ?
C(26) C(27) H(23) 120.1 . . . no
C(28) C(27) H(23) 120.0 . . . no
C(27) C(28) C(29) 118(1) . . . ?
C(27) C(28) H(24) 120.8 . . . no
C(29) C(28) H(24) 120.8 . . . no
N(5) C(29) C(28) 124.3(9) . . . ?
N(5) C(29) H(25) 117.7 . . . no
C(28) C(29) H(25) 118.1 . . . no
N(6) C(30) C(31) 125(1) . . . ?
N(6) C(30) H(26) 117.5 . . . no
C(31) C(30) H(26) 117.8 . . . no
C(30) C(31) C(32) 119(1) . . . ?
C(30) C(31) H(27) 120.9 . . . no
C(32) C(31) H(27) 120.6 . . . no
C(31) C(32) C(33) 120(1) . . . ?
C(31) C(32) H(28) 120.5 . . . no
C(33) C(32) H(28) 119.9 . . . no
C(32) C(33) C(34) 118(1) . . . ?
C(32) C(33) H(29) 121.0 . . . no
C(34) C(33) H(29) 121.4 . . . no
N(6) C(34) C(33) 124(1) . . . ?
N(6) C(34) H(30) 117.8 . . . no
C(33) C(34) H(30) 118.4 . . . no
S(1) C(35) F(1) 113.1(8) . . . ?
S(1) C(35) F(2) 111.6(8) . . . ?
S(1) C(35) F(3) 114(1) . . . ?
F(1) C(35) F(2) 106(1) . . . ?
F(1) C(35) F(3) 106(1) . . . ?
F(2) C(35) F(3) 106(1) . . . ?
S(2) C(36) F(4) 111.4(8) . . . ?
S(2) C(36) F(5) 111.8(8) . . . ?
S(2) C(36) F(6) 109.7(7) . . . ?
F(4) C(36) F(5) 108.3(9) . . . ?
F(4) C(36) F(6) 107.3(9) . . . ?
F(5) C(36) F(6) 108.1(9) . . . ?
N(7) C(37) C(38) 123(1) . . . ?
N(7) C(37) H(31) 117.9 . . . no
C(38) C(37) H(31) 118.9 . . . no
C(37) C(38) C(39) 117(1) . . . ?
C(37) C(38) H(32) 121.8 . . . no
C(39) C(38) H(32) 121.3 . . . no
C(38) C(39) C(40) 120(1) . . . ?
C(38) C(39) H(33) 119.9 . . . no
C(40) C(39) H(33) 120.6 . . . no
C(39) C(40) C(41) 122(2) . . . ?
C(39) C(40) H(34) 118.9 . . . no
C(41) C(40) H(34) 118.9 . . . no
N(7) C(41) C(40) 121(2) . . . ?
N(7) C(41) H(35) 119.7 . . . no
C(40) C(41) H(35) 119.3 . . . no

loop_
_geom_bond_atom_site_label_1
_geom_bond_atom_site_label_2
_geom_bond_distance
_geom_bond_site_symmetry_1
_geom_bond_site_symmetry_2
_geom_bond_publ_flag
Fe(1) N(1) 1.987(8) . . ?
Fe(1) N(2) 2.012(8) . . ?
Fe(1) N(3) 1.996(8) . . ?
Fe(1) N(4) 2.060(7) . . ?
Fe(1) N(5) 1.999(8) . . ?
Fe(1) N(6) 1.992(8) . . ?
S(1) O(3) 1.434(7) . . ?
S(1) O(4) 1.427(7) . . ?
S(1) O(5) 1.431(7) . . ?
S(1) C(35) 1.79(1) . . ?
S(2) O(6) 1.425(6) . . ?
S(2) O(7) 1.433(7) . . ?
S(2) O(8) 1.440(7) . . ?
S(2) C(36) 1.83(1) . . ?
F(1) C(35) 1.32(1) . . ?
F(2) C(35) 1.34(1) . . ?
F(3) C(35) 1.29(1) . . ?
F(4) C(36) 1.33(1) . . ?
F(5) C(36) 1.32(1) . . ?
F(6) C(36) 1.35(1) . . ?
O(1) C(6) 1.43(1) . . ?
O(1) C(7) 1.44(1) . . ?
O(2) C(18) 1.41(1) . . ?
O(2) C(19) 1.46(1) . . ?
N(1) C(1) 1.33(1) . . ?
N(1) C(5) 1.35(1) . . ?
N(2) C(8) 1.33(1) . . ?
N(2) C(12) 1.34(1) . . ?
N(3) C(13) 1.32(1) . . ?
N(3) C(17) 1.33(1) . . ?
N(4) C(20) 1.34(1) . . ?
N(4) C(24) 1.35(1) . . ?
N(5) C(25) 1.35(1) . . ?
N(5) C(29) 1.36(1) . . ?
N(6) C(30) 1.34(1) . . ?
N(6) C(34) 1.34(1) . . ?
N(7) C(37) 1.37(2) . . ?
N(7) C(41) 1.32(2) . . ?
C(1) C(2) 1.38(1) . . ?
C(1) C(6) 1.52(1) . . ?
C(2) C(3) 1.37(1) . . ?
C(2) H(1) 0.95 . . no
C(3) C(4) 1.36(1) . . ?
C(3) H(2) 0.95 . . no
C(4) C(5) 1.39(1) . . ?
C(4) H(3) 0.95 . . no
C(5) C(18) 1.52(1) . . ?
C(6) C(8) 1.50(1) . . ?
C(6) C(13) 1.56(1) . . ?
C(7) H(4) 0.95 . . no
C(7) H(5) 0.95 . . no
C(7) H(6) 0.95 . . no
C(8) C(9) 1.39(1) . . ?
C(9) C(10) 1.35(1) . . ?
C(9) H(7) 0.95 . . no
C(10) C(11) 1.34(1) . . ?
C(10) H(8) 0.95 . . no
C(11) C(12) 1.37(1) . . ?
C(11) H(9) 0.95 . . no
C(12) H(10) 0.95 . . no
C(13) C(14) 1.40(1) . . ?
C(14) C(15) 1.39(1) . . ?
C(14) H(11) 0.95 . . no
C(15) C(16) 1.39(1) . . ?
C(15) H(12) 0.95 . . no
C(16) C(17) 1.37(1) . . ?
C(16) H(13) 0.95 . . no
C(17) H(14) 0.95 . . no
C(18) C(20) 1.50(1) . . ?
C(18) C(25) 1.53(1) . . ?
C(19) H(15) 0.95 . . no
C(19) H(16) 0.95 . . no
C(19) H(17) 0.95 . . no
C(20) C(21) 1.41(1) . . ?
C(21) C(22) 1.39(1) . . ?
C(21) H(18) 0.95 . . no
C(22) C(23) 1.37(1) . . ?
C(22) H(19) 0.95 . . no
C(23) C(24) 1.38(1) . . ?
C(23) H(20) 0.95 . . no
C(24) H(21) 0.95 . . no
C(25) C(26) 1.41(1) . . ?
C(26) C(27) 1.38(1) . . ?
C(26) H(22) 0.95 . . no
C(27) C(28) 1.36(1) . . ?
C(27) H(23) 0.95 . . no
C(28) C(29) 1.38(1) . . ?
C(28) H(24) 0.95 . . no
C(29) H(25) 0.95 . . no
C(30) C(31) 1.36(1) . . ?
C(30) H(26) 0.95 . . no
C(31) C(32) 1.36(1) . . ?
C(31) H(27) 0.95 . . no
C(32) C(33) 1.39(2) . . ?
C(32) H(28) 0.95 . . no
C(33) C(34) 1.39(1) . . ?
C(33) H(29) 0.95 . . no
C(34) H(30) 0.95 . . no
C(37) C(38) 1.36(2) . . ?
C(37) H(31) 0.95 . . no
C(38) C(39) 1.29(2) . . ?
C(38) H(32) 0.95 . . no
C(39) C(40) 1.39(2) . . ?
C(39) H(33) 0.94 . . no
C(40) C(41) 1.27(2) . . ?
C(40) H(34) 0.96 . . no
C(41) H(35) 0.95 . . no

loop_
_geom_contact_atom_site_label_1
_geom_contact_atom_site_label_2
_geom_contact_distance
_geom_contact_site_symmetry_1
_geom_contact_site_symmetry_2
_geom_contact_publ_flag
F(1) C(10) 3.07(1) . 2_656 no

loop_
_geom_torsion_atom_site_label_1
_geom_torsion_atom_site_label_2
_geom_torsion_atom_site_label_3
_geom_torsion_atom_site_label_4
_geom_torsion_site_symmetry_1
_geom_torsion_site_symmetry_2
_geom_torsion_site_symmetry_3
_geom_torsion_site_symmetry_4
_geom_torsion
_geom_torsion_publ_flag
Fe(1) N(1) C(1) C(2) . . . . -167.3(7) no
Fe(1) N(1) C(1) C(6) . . . . 5(1) no
Fe(1) N(1) C(5) C(4) . . . . 162.9(7) no
Fe(1) N(1) C(5) C(18) . . . . -8(1) no
Fe(1) N(2) C(8) C(6) . . . . 17(1) no
Fe(1) N(2) C(8) C(9) . . . . -164.5(7) no
Fe(1) N(2) C(12) C(11) . . . . 167.7(7) no
Fe(1) N(3) C(13) C(6) . . . . -13(1) no
Fe(1) N(3) C(13) C(14) . . . . 160.9(7) no
Fe(1) N(3) C(17) C(16) . . . . -161.8(8) no
Fe(1) N(4) C(20) C(18) . . . . 6(1) no
Fe(1) N(4) C(20) C(21) . . . . -178.0(7) no
Fe(1) N(4) C(24) C(23) . . . . 178.6(7) no
Fe(1) N(5) C(25) C(18) . . . . 8(1) no
Fe(1) N(5) C(25) C(26) . . . . -163.4(7) no
Fe(1) N(5) C(29) C(28) . . . . 166.6(8) no
Fe(1) N(6) C(30) C(31) . . . . 177.7(8) no
Fe(1) N(6) C(34) C(33) . . . . -179.9(9) no
F(1) C(35) S(1) O(3) . . . . -177(1) no
F(1) C(35) S(1) O(4) . . . . -58(1) no
F(1) C(35) S(1) O(5) . . . . 62(1) no
F(2) C(35) S(1) O(3) . . . . -57(1) no
F(2) C(35) S(1) O(4) . . . . 62(1) no
F(2) C(35) S(1) O(5) . . . . -178.3(9) no
F(3) C(35) S(1) O(3) . . . . 63(1) no
F(3) C(35) S(1) O(4) . . . . -178.6(9) no
F(3) C(35) S(1) O(5) . . . . -59(1) no
F(4) C(36) S(2) O(6) . . . . -173.9(8) no
F(4) C(36) S(2) O(7) . . . . 65.8(9) no
F(4) C(36) S(2) O(8) . . . . -54.2(9) no
F(5) C(36) S(2) O(6) . . . . 64.7(9) no
F(5) C(36) S(2) O(7) . . . . -55.5(9) no
F(5) C(36) S(2) O(8) . . . . -175.6(8) no
F(6) C(36) S(2) O(6) . . . . -55.2(8) no
F(6) C(36) S(2) O(7) . . . . -175.4(7) no
F(6) C(36) S(2) O(8) . . . . 64.5(8) no
O(1) C(6) C(1) N(1) . . . . 177.0(8) no
O(1) C(6) C(1) C(2) . . . . -11(1) no
O(1) C(6) C(8) N(2) . . . . 171.6(8) no
O(1) C(6) C(8) C(9) . . . . -6(1) no
O(1) C(6) C(13) N(3) . . . . -174.7(7) no
O(1) C(6) C(13) C(14) . . . . 11(1) no
O(2) C(18) C(5) N(1) . . . . -174.6(8) no
O(2) C(18) C(5) C(4) . . . . 14(1) no
O(2) C(18) C(20) N(4) . . . . 176.4(8) no
O(2) C(18) C(20) C(21) . . . . 0(1) no
O(2) C(18) C(25) N(5) . . . . 174.4(8) no
O(2) C(18) C(25) C(26) . . . . -14(1) no
N(1) Fe(1) N(2) C(8) . . . . 31.1(7) no
N(1) Fe(1) N(2) C(12) . . . . -141.1(8) no
N(1) Fe(1) N(3) C(13) . . . . -35.9(7) no
N(1) Fe(1) N(3) C(17) . . . . 134.4(8) no
N(1) Fe(1) N(4) C(20) . . . . 37.5(7) no
N(1) Fe(1) N(4) C(24) . . . . -143.4(7) no
N(1) Fe(1) N(5) C(25) . . . . -47.0(7) no
N(1) Fe(1) N(5) C(29) . . . . 142.1(8) no
N(1) Fe(1) N(6) C(30) . . . . -63(25) no
N(1) Fe(1) N(6) C(34) . . . . 112(25) no
N(1) C(1) C(2) C(3) . . . . 1(2) no
N(1) C(1) C(6) C(8) . . . . 57(1) no
N(1) C(1) C(6) C(13) . . . . -65(1) no
N(1) C(5) C(4) C(3) . . . . 9(2) no
N(1) C(5) C(18) C(20) . . . . 66(1) no
N(1) C(5) C(18) C(25) . . . . -49(1) no
N(2) Fe(1) N(1) C(1) . . . . -43.7(7) no
N(2) Fe(1) N(1) C(5) . . . . 144.2(7) no
N(2) Fe(1) N(3) C(13) . . . . 54.4(7) no
N(2) Fe(1) N(3) C(17) . . . . -135.3(8) no
N(2) Fe(1) N(4) C(20) . . . . 55(17) no
N(2) Fe(1) N(4) C(24) . . . . -126(17) no
N(2) Fe(1) N(5) C(25) . . . . -137.0(7) no
N(2) Fe(1) N(5) C(29) . . . . 52.2(8) no
N(2) Fe(1) N(6) C(30) . . . . 48.5(8) no
N(2) Fe(1) N(6) C(34) . . . . -135.9(8) no
N(2) C(8) C(6) C(1) . . . . -71(1) no
N(2) C(8) C(6) C(13) . . . . 43(1) no
N(2) C(8) C(9) C(10) . . . . -6(2) no
N(2) C(12) C(11) C(10) . . . . -2(2) no
N(3) Fe(1) N(1) C(1) . . . . 41.3(7) no
N(3) Fe(1) N(1) C(5) . . . . -130.8(7) no
N(3) Fe(1) N(2) C(8) . . . . -56.5(7) no
N(3) Fe(1) N(2) C(12) . . . . 131.3(8) no
N(3) Fe(1) N(4) C(20) . . . . 125.1(7) no
N(3) Fe(1) N(4) C(24) . . . . -55.8(8) no
N(3) Fe(1) N(5) C(25) . . . . -31(5) no
N(3) Fe(1) N(5) C(29) . . . . 158(4) no
N(3) Fe(1) N(6) C(30) . . . . -36.5(8) no
N(3) Fe(1) N(6) C(34) . . . . 139.1(8) no
N(3) C(13) C(6) C(1) . . . . 71(1) no
N(3) C(13) C(6) C(8) . . . . -46(1) no
N(3) C(13) C(14) C(15) . . . . 6(2) no
N(3) C(17) C(16) C(15) . . . . -2(2) no
N(4) Fe(1) N(1) C(1) . . . . 136.0(7) no
N(4) Fe(1) N(1) C(5) . . . . -36.2(7) no
N(4) Fe(1) N(2) C(8) . . . . 14(17) no
N(4) Fe(1) N(2) C(12) . . . . -158(16) no
N(4) Fe(1) N(3) C(13) . . . . -124.5(7) no
N(4) Fe(1) N(3) C(17) . . . . 45.8(8) no
N(4) Fe(1) N(5) C(25) . . . . 42.0(7) no
N(4) Fe(1) N(5) C(29) . . . . -128.9(8) no
N(4) Fe(1) N(6) C(30) . . . . -131.2(8) no
N(4) Fe(1) N(6) C(34) . . . . 44.5(8) no
N(4) C(20) C(18) C(5) . . . . -64(1) no
N(4) C(20) C(18) C(25) . . . . 58(1) no
N(4) C(20) C(21) C(22) . . . . -1(2) no
N(4) C(24) C(23) C(22) . . . . 0(2) no
N(5) Fe(1) N(1) C(1) . . . . -139.9(8) no
N(5) Fe(1) N(1) C(5) . . . . 47.9(7) no
N(5) Fe(1) N(2) C(8) . . . . 119.2(7) no
N(5) Fe(1) N(2) C(12) . . . . -53.0(8) no
N(5) Fe(1) N(3) C(13) . . . . -52(5) no
N(5) Fe(1) N(3) C(17) . . . . 118(4) no
N(5) Fe(1) N(4) C(20) . . . . -50.6(7) no
N(5) Fe(1) N(4) C(24) . . . . 128.5(8) no
N(5) Fe(1) N(6) C(30) . . . . 144.7(8) no
N(5) Fe(1) N(6) C(34) . . . . -39.6(8) no
N(5) C(25) C(18) C(5) . . . . 49(1) no
N(5) C(25) C(18) C(20) . . . . -68(1) no
N(5) C(25) C(26) C(27) . . . . -7(2) no
N(5) C(29) C(28) C(27) . . . . -0(2) no
N(6) Fe(1) N(1) C(1) . . . . 68(25) no
N(6) Fe(1) N(1) C(5) . . . . -104(25) no
N(6) Fe(1) N(2) C(8) . . . . -148.1(7) no
N(6) Fe(1) N(2) C(12) . . . . 39.7(8) no
N(6) Fe(1) N(3) C(13) . . . . 144.4(7) no
N(6) Fe(1) N(3) C(17) . . . . -45.3(8) no
N(6) Fe(1) N(4) C(20) . . . . -143.2(7) no
N(6) Fe(1) N(4) C(24) . . . . 35.9(7) no
N(6) Fe(1) N(5) C(25) . . . . 132.6(7) no
N(6) Fe(1) N(5) C(29) . . . . -38.3(8) no
N(6) C(30) C(31) C(32) . . . . 0(2) no
N(6) C(34) C(33) C(32) . . . . 4(2) no
N(7) C(37) C(38) C(39) . . . . 4(3) no
N(7) C(41) C(40) C(39) . . . . 1(3) no
C(1) N(1) C(5) C(4) . . . . -10(1) no
C(1) N(1) C(5) C(18) . . . . 179.4(8) no
C(1) C(2) C(3) C(4) . . . . -2(2) no
C(1) C(6) O(1) C(7) . . . . 176.8(8) no
C(1) C(6) C(8) C(9) . . . . 111(1) no
C(1) C(6) C(13) C(14) . . . . -102.8(9) no
C(2) C(1) N(1) C(5) . . . . 5(1) no
C(2) C(1) C(6) C(8) . . . . -131(1) no
C(2) C(1) C(6) C(13) . . . . 107(1) no
C(2) C(3) C(4) C(5) . . . . -3(2) no
C(3) C(2) C(1) C(6) . . . . -170.7(9) no
C(3) C(4) C(5) C(18) . . . . 179.2(9) no
C(4) C(5) C(18) C(20) . . . . -105(1) no
C(4) C(5) C(18) C(25) . . . . 140.1(9) no
C(5) N(1) C(1) C(6) . . . . 177.0(8) no
C(5) C(18) O(2) C(19) . . . . 63(1) no
C(5) C(18) C(20) C(21) . . . . 120.0(9) no
C(5) C(18) C(25) C(26) . . . . -139.2(9) no
C(6) C(8) N(2) C(12) . . . . -170.0(8) no
C(6) C(8) C(9) C(10) . . . . 172.3(9) no
C(6) C(13) N(3) C(17) . . . . 176.0(8) no
C(6) C(13) C(14) C(15) . . . . 179.0(9) no
C(7) O(1) C(6) C(8) . . . . -65(1) no
C(7) O(1) C(6) C(13) . . . . 65(1) no
C(8) N(2) C(12) C(11) . . . . -4(1) no
C(8) C(6) C(13) C(14) . . . . 139.8(9) no
C(8) C(9) C(10) C(11) . . . . -1(2) no
C(9) C(8) N(2) C(12) . . . . 8(1) no
C(9) C(8) C(6) C(13) . . . . -134.8(9) no
C(9) C(10) C(11) C(12) . . . . 5(2) no
C(13) N(3) C(17) C(16) . . . . 9(2) no
C(13) C(14) C(15) C(16) . . . . 2(2) no
C(14) C(13) N(3) C(17) . . . . -10(1) no
C(14) C(15) C(16) C(17) . . . . -3(2) no
C(18) C(20) N(4) C(24) . . . . -172.9(8) no
C(18) C(20) C(21) C(22) . . . . 174.3(9) no
C(18) C(25) N(5) C(29) . . . . 179.4(8) no
C(18) C(25) C(26) C(27) . . . . -178.6(9) no
C(19) O(2) C(18) C(20) . . . . -178.6(7) no
C(19) O(2) C(18) C(25) . . . . -64(1) no
C(20) N(4) C(24) C(23) . . . . -2(1) no
C(20) C(18) C(25) C(26) . . . . 103.9(9) no
C(20) C(21) C(22) C(23) . . . . -1(2) no
C(21) C(20) N(4) C(24) . . . . 3(1) no
C(21) C(20) C(18) C(25) . . . . -118.2(9) no
C(21) C(22) C(23) C(24) . . . . 1(2) no
C(25) N(5) C(29) C(28) . . . . -4(2) no
C(25) C(26) C(27) C(28) . . . . 2(2) no
C(26) C(25) N(5) C(29) . . . . 8(1) no
C(26) C(27) C(28) C(29) . . . . 1(2) no
C(30) N(6) C(34) C(33) . . . . -4(2) no
C(30) C(31) C(32) C(33) . . . . -0(2) no
C(31) C(30) N(6) C(34) . . . . 2(2) no
C(31) C(32) C(33) C(34) . . . . -2(2) no
C(37) N(7) C(41) C(40) . . . . 4(3) no
C(37) C(38) C(39) C(40) . . . . 2(3) no
C(38) C(37) N(7) C(41) . . . . -7(3) no
C(38) C(39) C(40) C(41) . . . . -5(3) no
